data_7717832
loop_
_publ_author_name
'Howarth, Emily'
'Lopez, Jordan'
'Ogar, Joseph O.'
'Blundell, Toby J.'
'Akutsu, Hiroki'
'Nakazawa, Yasuhiro'
'Imajo, Shusaku'
'Ihara, Yoshihiko'
'Coles, Simon J.'
'Horton, Peter N.'
'Christensen, Jeppe'
'Martin, Lee'

_publ_section_title
;
 Radical-cation salts of BEDT-TTF with tris-coordinated racemic
 dysprosium(III) and terbium(III) anions.
;
_journal_name_full 'Dalton transactions (Cambridge, England : 2003)'
_journal_paper_doi 10.1039/d4dt03484h
_journal_year 2025
_chemical_formula_moiety 'C21 H6 Dy O18, 5(C10 H8 S8), C2 H6 O, 2(H2 O)'
_chemical_formula_sum 'C73 H56 Dy O21 S40'
_chemical_formula_weight 2714.07
_space_group_crystal_system monoclinic
_space_group_IT_number 15
_space_group_name_Hall '-C 2yc'
_space_group_name_H-M_alt 'C 1 2/c 1'
_atom_sites_solution_hydrogens mixed
_audit_creation_method SHELXL-2014/7
_audit_update_record
;
2024-05-23 deposited with the CCDC.	2025-01-15 downloaded from the CCDC.
;
_cell_angle_alpha 90
_cell_angle_beta 113.191(2)
_cell_angle_gamma 90
_cell_formula_units_Z 4
_cell_length_a 44.9281(9)
_cell_length_b 11.0132(2)
_cell_length_c 20.9971(4)
_cell_measurement_reflns_used 7916
_cell_measurement_temperature 30(2)
_cell_measurement_theta_max 33.1688230732
_cell_measurement_theta_min 1.91935545588
_cell_volume 9549.9(3)
_computing_cell_refinement 'XIA2 0.4.0.438-g4431aaa, Winter, G. (2010) J. Appl. Cryst. 43'
_computing_data_collection 'GDA 8.44; generic data acquisition software'
_computing_data_reduction 'XIA2 0.4.0.438-g4431aaa, Winter, G. (2010) J. Appl. Cryst. 43'
_computing_structure_refinement 'SHELXL-2014/7 (Sheldrick, 2014)'
_computing_structure_solution 'SHELXT Acta Cryst. (2015). A71, 3-8'
_diffrn_ambient_temperature 30(2)
_diffrn_detector 'hybrid pixel detector'
_diffrn_detector_area_resol_mean 5.81
_diffrn_detector_dtime 0.004
_diffrn_detector_type 'Dectris, PILATUS 2M'
_diffrn_measured_fraction_theta_full 0.987
_diffrn_measured_fraction_theta_max 0.987
_diffrn_measurement_details
;Data collection strategy using shutter-less operation of detector. 
Three omega scans -170 to 25 with phi 0, 120 and 240 respectively.
0.1 degree images with 0.5 sec exposure
;
_diffrn_measurement_device 'three-circle diffractometer'
_diffrn_measurement_device_details 'custom build fixed Chi diffractometer'
_diffrn_measurement_method 'profile data from \w-scans'
_diffrn_measurement_specimen_support 'MiTeGen loops'
_diffrn_radiation_collimation 'focusing mirrors and 0.100 mm pinhole'
_diffrn_radiation_monochromator 'Si 111, double crystal monochromator'
_diffrn_radiation_probe x-ray
_diffrn_radiation_type synchrotron
_diffrn_radiation_wavelength 0.6889
_diffrn_radiation_wavelength_details 'Zr absorption edge'
_diffrn_radiation_wavelength_determination estimated
_diffrn_reflns_av_R_equivalents 0.1057
_diffrn_reflns_av_unetI/netI 0.1293
_diffrn_reflns_Laue_measured_fraction_full 0.987
_diffrn_reflns_Laue_measured_fraction_max 0.987
_diffrn_reflns_limit_h_max 58
_diffrn_reflns_limit_h_min -58
_diffrn_reflns_limit_k_max 14
_diffrn_reflns_limit_k_min -12
_diffrn_reflns_limit_l_max 27
_diffrn_reflns_limit_l_min -27
_diffrn_reflns_number 30702
_diffrn_reflns_point_group_measured_fraction_full 0.987
_diffrn_reflns_point_group_measured_fraction_max 0.987
_diffrn_reflns_theta_full 24.415
_diffrn_reflns_theta_max 26.573
_diffrn_reflns_theta_min 1.855
_diffrn_source synchrotron
_diffrn_source_type 'DLS beamline I19, undulator'
_exptl_absorpt_coefficient_mu 1.723
_exptl_absorpt_correction_T_max 1.0
_exptl_absorpt_correction_T_min 0.987
_exptl_absorpt_correction_type empirical
_exptl_absorpt_process_details
;
CCP4 7.0.048: AIMLESS, version 0.5.32 : 29/03/17
Scaling & analysis of unmerged intensities, 
absorption correction using spherical harmonics
;
_exptl_crystal_colour brown
_exptl_crystal_density_diffrn 1.888
_exptl_crystal_description plate
_exptl_crystal_F_000 5472
_exptl_crystal_size_max 0.060
_exptl_crystal_size_mid 0.030
_exptl_crystal_size_min 0.005
_refine_diff_density_max 2.776
_refine_diff_density_min -1.426
_refine_diff_density_rms 0.173
_refine_ls_extinction_method none
_refine_ls_goodness_of_fit_ref 0.900
_refine_ls_hydrogen_treatment constr
_refine_ls_matrix_type full
_refine_ls_number_parameters 629
_refine_ls_number_reflns 10815
_refine_ls_number_restraints 1
_refine_ls_restrained_S_all 0.900
_refine_ls_R_factor_all 0.0613
_refine_ls_R_factor_gt 0.0502
_refine_ls_shift/su_max 0.001
_refine_ls_shift/su_mean 0.000
_refine_ls_structure_factor_coef Fsqd
_refine_ls_weighting_details 'w=1/[\s^2^(Fo^2^)] where P=(Fo^2^+2Fc^2^)/3'
_refine_ls_weighting_scheme calc
_refine_ls_wR_factor_gt 0.1195
_refine_ls_wR_factor_ref 0.1268
_reflns_Friedel_coverage 0.000
_reflns_number_gt 8708
_reflns_number_total 10815
_reflns_threshold_expression 'I > 2\s(I)'
_cod_data_source_file d4dt03484h2.cif
_cod_data_source_block 2018NCS0045
_cod_original_sg_symbol_H-M 'C 2/c'
_cod_database_code 7717832
_shelx_space_group_comment
;
The symmetry employed for this shelxl refinement is uniquely defined
by the following loop, which should always be used as a source of
symmetry information in preference to the above space-group names.
They are only intended as comments.
;
_shelx_estimated_absorpt_t_min 0.904
_shelx_estimated_absorpt_t_max 0.991

loop_
_space_group_symop_operation_xyz
'x, y, z'
'-x, y, -z+1/2'
'x+1/2, y+1/2, z'
'-x+1/2, y+1/2, -z+1/2'
'-x, -y, -z'
'x, -y, z-1/2'
'-x+1/2, -y+1/2, -z'
'x+1/2, -y+1/2, z-1/2'

loop_
_atom_site_label
_atom_site_type_symbol
_atom_site_fract_x
_atom_site_fract_y
_atom_site_fract_z
_atom_site_U_iso_or_equiv
_atom_site_adp_type
_atom_site_occupancy
_atom_site_site_symmetry_order
_atom_site_calc_flag
_atom_site_refinement_flags_posn
_atom_site_refinement_flags_adp
_atom_site_refinement_flags_occupancy
_atom_site_disorder_assembly
_atom_site_disorder_group
Dy1 Dy 0.5000 0.28313(2) 0.2500 0.02111(8) Uani 1 2 d S T P . .
S17 S 0.36306(2) 0.11483(7) 0.10687(4) 0.01746(17) Uani 1 1 d . . . . .
S19 S 0.28474(2) 0.37603(7) 0.07194(4) 0.01768(18) Uani 1 1 d . . . . .
S12 S 0.65688(2) 0.10258(7) 0.21378(4) 0.01929(18) Uani 1 1 d . . . . .
S2 S 0.81871(2) 0.62877(7) 0.66341(5) 0.01937(18) Uani 1 1 d . . . . .
S7 S 0.81353(2) 0.87044(7) 0.71977(4) 0.01853(18) Uani 1 1 d . . . . .
S18 S 0.29206(2) 0.13085(7) 0.02544(4) 0.01764(18) Uani 1 1 d . . . . .
S14 S 0.73352(2) 0.37219(7) 0.25031(4) 0.01822(18) Uani 1 1 d . . . . .
S6 S 0.73617(2) 0.87635(7) 0.62023(4) 0.01824(18) Uani 1 1 d . . . . .
S15 S 0.80940(2) 0.36993(7) 0.34235(4) 0.01805(18) Uani 1 1 d . . . . .
S5 S 0.66733(2) 0.91280(7) 0.52741(4) 0.01917(18) Uani 1 1 d . . . . .
S4 S 0.67471(2) 0.62413(7) 0.46151(5) 0.01969(18) Uani 1 1 d . . . . .
S11 S 0.72580(2) 0.13422(7) 0.30596(4) 0.01889(18) Uani 1 1 d . . . . .
S3 S 0.74237(2) 0.63529(7) 0.56460(4) 0.01977(18) Uani 1 1 d . . . . .
S13 S 0.66572(2) 0.39296(8) 0.14996(4) 0.02002(18) Uani 1 1 d . . . . .
S9 S 0.87391(2) 0.10331(7) 0.48622(5) 0.02015(18) Uani 1 1 d . . . . .
S20 S 0.35349(2) 0.41074(7) 0.16282(4) 0.01896(18) Uani 1 1 d . . . . .
S8 S 0.88492(2) 0.89970(7) 0.79893(4) 0.01931(18) Uani 1 1 d . . . . .
S10 S 0.80374(2) 0.13870(7) 0.40668(4) 0.01871(18) Uani 1 1 d . . . . .
S1 S 0.89005(2) 0.60919(8) 0.73452(5) 0.02041(18) Uani 1 1 d . . . . .
S16 S 0.88110(2) 0.38648(8) 0.41256(5) 0.02009(19) Uani 1 1 d . . . . .
O8 O 0.5000 0.5172(3) 0.2500 0.0222(7) Uani 1 2 d S T P . .
O1 O 0.46164(7) 0.1295(2) 0.20824(13) 0.0245(6) Uani 1 1 d . . . . .
O7 O 0.53995(7) 0.3812(2) 0.34546(13) 0.0237(6) Uani 1 1 d . . . . .
O3 O 0.53402(7) 0.3509(2) 0.19729(14) 0.0286(6) Uani 1 1 d . . . . .
O2 O 0.50094(6) 0.1572(2) 0.14825(13) 0.0250(6) Uani 1 1 d . . . . .
O9 O 0.5000 0.8856(3) 0.2500 0.0327(10) Uani 1 2 d S T P . .
O6 O 0.43383(7) -0.0182(2) 0.13515(13) 0.0262(6) Uani 1 1 d . . . . .
O10 O 0.57153(7) 0.5388(2) 0.40021(14) 0.0326(7) Uani 1 1 d . . . . .
O5 O 0.52748(8) -0.1143(3) 0.05062(15) 0.0358(7) Uani 1 1 d . . . . .
O12 O 0.56942(10) 0.7284(3) 0.49470(19) 0.0497(9) Uani 1 1 d G . . . .
H2D H 0.5574 0.6823 0.5066 0.075 Uiso 1 1 d G U . . .
H2E H 0.5668 0.7039 0.4545 0.075 Uiso 1 1 d G U . . .
C34 C 0.52490(9) 0.7014(3) 0.30309(19) 0.0217(7) Uani 1 1 d . . . . .
H34 H 0.5420 0.7413 0.3394 0.026 Uiso 1 1 calc R U . . .
C23 C 0.32415(8) 0.3162(3) 0.10432(18) 0.0174(7) Uani 1 1 d . . . . .
O4 O 0.56203(9) 0.3315(3) 0.1292(2) 0.0588(11) Uani 1 1 d . . . . .
C33 C 0.5000 0.7734(4) 0.2500 0.0236(11) Uani 1 2 d S T P . .
C5 C 0.79401(9) 0.7516(3) 0.66263(17) 0.0177(7) Uani 1 1 d . . . . .
C3 C 0.85269(9) 0.8076(3) 0.74564(18) 0.0198(7) Uani 1 1 d . . . . .
C13 C 0.84573(9) 0.3031(3) 0.39905(18) 0.0180(7) Uani 1 1 d . . . . .
C18 C 0.69144(9) 0.1947(3) 0.23808(18) 0.0174(7) Uani 1 1 d . . . . .
C4 C 0.85513(9) 0.6959(3) 0.72112(18) 0.0183(7) Uani 1 1 d . . . . .
C25 C 0.26637(9) 0.2512(3) 0.02073(17) 0.0172(7) Uani 1 1 d . . . . .
C17 C 0.69510(9) 0.3050(3) 0.21353(17) 0.0189(7) Uani 1 1 d . . . . .
C14 C 0.84326(9) 0.1950(3) 0.42815(18) 0.0185(7) Uani 1 1 d . . . . .
C10 C 0.63855(9) 0.6921(3) 0.46567(19) 0.0186(7) Uani 1 1 d . . . . .
H10A H 0.6192 0.6554 0.4293 0.022 Uiso 1 1 calc R U . . .
H10B H 0.6379 0.6728 0.5111 0.022 Uiso 1 1 calc R U . . .
C7 C 0.70479(9) 0.7084(3) 0.52657(18) 0.0191(7) Uani 1 1 d . . . . .
C21 C 0.38914(9) 0.1958(3) 0.18429(18) 0.0188(7) Uani 1 1 d . . . . .
H21A H 0.3812 0.1820 0.2214 0.023 Uiso 1 1 calc R U . . .
H21B H 0.4113 0.1616 0.2002 0.023 Uiso 1 1 calc R U . . .
C15 C 0.78457(9) 0.2520(3) 0.34696(18) 0.0174(7) Uani 1 1 d . . . . .
C22 C 0.39081(9) 0.3323(3) 0.17342(18) 0.0195(7) Uani 1 1 d . . . . .
H22A H 0.3955 0.3463 0.1318 0.023 Uiso 1 1 calc R U . . .
H22B H 0.4089 0.3671 0.2137 0.023 Uiso 1 1 calc R U . . .
C24 C 0.32746(9) 0.2018(3) 0.08280(17) 0.0168(7) Uani 1 1 d . . . . .
C20 C 0.62940(9) 0.3236(3) 0.15204(19) 0.0197(7) Uani 1 1 d . . . . .
H20A H 0.6283 0.3414 0.1973 0.024 Uiso 1 1 calc R U . . .
H20B H 0.6102 0.3610 0.1156 0.024 Uiso 1 1 calc R U . . .
C35 C 0.52389(9) 0.5799(3) 0.30118(18) 0.0199(7) Uani 1 1 d . . . . .
C6 C 0.76180(9) 0.7550(3) 0.62080(17) 0.0179(7) Uani 1 1 d . . . . .
C9 C 0.63710(9) 0.8296(3) 0.45608(18) 0.0216(7) Uani 1 1 d . . . . .
H9A H 0.6153 0.8582 0.4504 0.026 Uiso 1 1 calc R U . . .
H9B H 0.6400 0.8490 0.4128 0.026 Uiso 1 1 calc R U . . .
C11 C 0.91045(9) 0.1782(3) 0.48732(19) 0.0212(7) Uani 1 1 d . . . . .
H11A H 0.9294 0.1478 0.5275 0.025 Uiso 1 1 calc R U . . .
H11B H 0.9136 0.1558 0.4448 0.025 Uiso 1 1 calc R U . . .
C8 C 0.70169(8) 0.8189(3) 0.55152(17) 0.0175(7) Uani 1 1 d . . . . .
C36 C 0.54730(9) 0.4931(3) 0.35408(19) 0.0223(7) Uani 1 1 d . . . . .
C27 C 0.48295(9) 0.0509(3) 0.13028(18) 0.0225(7) Uani 1 1 d . . . . .
C19 C 0.62795(10) 0.1877(3) 0.14130(18) 0.0227(7) Uani 1 1 d . . . . .
H19A H 0.6320 0.1696 0.0992 0.027 Uiso 1 1 calc R U . . .
H19B H 0.6058 0.1593 0.1330 0.027 Uiso 1 1 calc R U . . .
C16 C 0.75183(9) 0.2514(3) 0.30594(18) 0.0183(7) Uani 1 1 d . . . . .
C12 C 0.90934(9) 0.3157(3) 0.49167(18) 0.0218(7) Uani 1 1 d . . . . .
H12A H 0.9313 0.3484 0.5022 0.026 Uiso 1 1 calc R U . . .
H12B H 0.9031 0.3380 0.5305 0.026 Uiso 1 1 calc R U . . .
C26 C 0.45691(9) 0.0514(3) 0.15945(19) 0.0233(8) Uani 1 1 d . . . . .
C31 C 0.52601(10) 0.1736(4) 0.1282(2) 0.0305(9) Uani 1 1 d . . . . .
C29 C 0.51811(10) -0.0293(4) 0.07724(19) 0.0283(8) Uani 1 1 d . . . . .
C30 C 0.53483(10) 0.0870(4) 0.0940(2) 0.0315(9) Uani 1 1 d . . . . .
H30 H 0.5523 0.1020 0.0805 0.038 Uiso 1 1 calc R U . . .
C1 C 0.92289(11) 0.7077(4) 0.7893(3) 0.0224(9) Uani 0.845(6) 1 d . . P A 1
H1A H 0.9266 0.6929 0.8384 0.027 Uiso 0.845(6) 1 calc R U P A 1
H1B H 0.9430 0.6849 0.7834 0.027 Uiso 0.845(6) 1 calc R U P A 1
C28 C 0.48996(10) -0.0383(3) 0.09502(19) 0.0277(8) Uani 1 1 d . . . . .
H28 H 0.4765 -0.1080 0.0815 0.033 Uiso 1 1 calc R U . . .
C2 C 0.91671(11) 0.8435(4) 0.7741(2) 0.0210(10) Uani 0.845(6) 1 d . . P A 1
H2A H 0.9105 0.8578 0.7239 0.025 Uiso 0.845(6) 1 calc R U P A 1
H2B H 0.9369 0.8891 0.7996 0.025 Uiso 0.845(6) 1 calc R U P A 1
C32 C 0.54244(11) 0.2960(4) 0.1530(3) 0.0379(10) Uani 1 1 d . . . . .
C38 C 0.4896(17) 0.568(2) 0.495(2) 0.065(5) Uani 0.5 1 d . . P B -1
H38A H 0.4684 0.5439 0.4588 0.078 Uiso 0.5 1 calc R U P B -1
H38B H 0.4861 0.6009 0.5352 0.078 Uiso 0.5 1 calc R U P B -1
O11 O 0.5051(3) 0.6581(8) 0.4676(5) 0.076(3) Uani 0.5 1 d D . P B -1
H4 H 0.4947 0.6652 0.4246 0.114 Uiso 0.5 1 calc R U P B -1
C37 C 0.5131(17) 0.460(2) 0.516(2) 0.065(5) Uani 0.5 1 d D . P B -1
H37A H 0.5042 0.3956 0.5348 0.097 Uiso 0.5 1 calc R U P B -1
H37B H 0.5164 0.4302 0.4751 0.097 Uiso 0.5 1 calc R U P B -1
H37C H 0.5340 0.4868 0.5510 0.097 Uiso 0.5 1 calc R U P B -1
C1A C 0.9194(6) 0.721(2) 0.7487(15) 0.0224(9) Uani 0.155(6) 1 d . . P A 2
H1A1 H 0.9407 0.6819 0.7593 0.027 Uiso 0.155(6) 1 calc R U P A 2
H1A2 H 0.9140 0.7702 0.7064 0.027 Uiso 0.155(6) 1 calc R U P A 2
C2A C 0.9212(6) 0.805(2) 0.8115(14) 0.0224(9) Uani 0.155(6) 1 d . . P A 2
H2A1 H 0.9400 0.8601 0.8223 0.027 Uiso 0.155(6) 1 calc R U P A 2
H2A2 H 0.9256 0.7529 0.8526 0.027 Uiso 0.155(6) 1 calc R U P A 2

loop_
_atom_site_aniso_label
_atom_site_aniso_U_11
_atom_site_aniso_U_22
_atom_site_aniso_U_33
_atom_site_aniso_U_23
_atom_site_aniso_U_13
_atom_site_aniso_U_12
Dy1 0.02157(15) 0.01763(13) 0.02287(14) 0.000 0.00742(11) 0.000
S17 0.0201(5) 0.0157(4) 0.0170(4) -0.0007(3) 0.0076(3) 0.0014(3)
S19 0.0206(5) 0.0151(4) 0.0181(4) -0.0011(3) 0.0085(4) 0.0011(3)
S12 0.0222(5) 0.0182(4) 0.0189(4) 0.0007(3) 0.0096(4) -0.0013(3)
S2 0.0219(5) 0.0180(4) 0.0185(4) -0.0024(3) 0.0083(4) 0.0000(3)
S7 0.0220(5) 0.0166(4) 0.0175(4) -0.0011(3) 0.0084(4) -0.0006(3)
S18 0.0206(5) 0.0148(4) 0.0180(4) -0.0010(3) 0.0081(4) 0.0001(3)
S14 0.0217(5) 0.0165(4) 0.0170(4) 0.0010(3) 0.0081(4) -0.0010(3)
S6 0.0227(5) 0.0158(4) 0.0169(4) -0.0020(3) 0.0085(4) -0.0007(3)
S15 0.0223(5) 0.0150(4) 0.0180(4) 0.0008(3) 0.0092(4) -0.0004(3)
S5 0.0228(5) 0.0160(4) 0.0186(4) -0.0020(3) 0.0081(4) 0.0002(3)
S4 0.0239(5) 0.0167(4) 0.0190(4) -0.0036(3) 0.0091(4) -0.0011(3)
S11 0.0224(5) 0.0162(4) 0.0182(4) 0.0001(3) 0.0083(4) -0.0001(3)
S3 0.0234(5) 0.0167(4) 0.0194(4) -0.0029(3) 0.0086(4) 0.0002(3)
S13 0.0225(5) 0.0200(4) 0.0178(4) 0.0024(3) 0.0082(4) 0.0008(3)
S9 0.0229(5) 0.0161(4) 0.0203(4) 0.0010(3) 0.0072(4) 0.0000(3)
S20 0.0219(5) 0.0152(4) 0.0182(4) -0.0013(3) 0.0061(4) 0.0014(3)
S8 0.0229(5) 0.0180(4) 0.0172(4) -0.0008(3) 0.0081(4) -0.0007(3)
S10 0.0224(5) 0.0164(4) 0.0182(4) -0.0001(3) 0.0089(4) -0.0006(3)
S1 0.0228(5) 0.0191(4) 0.0198(4) -0.0037(3) 0.0089(4) 0.0008(3)
S16 0.0226(5) 0.0172(4) 0.0209(4) 0.0019(3) 0.0091(4) -0.0006(3)
O8 0.023(2) 0.0174(17) 0.0232(18) 0.000 0.0059(15) 0.000
O1 0.0296(16) 0.0193(13) 0.0264(14) -0.0012(10) 0.0128(12) -0.0006(10)
O7 0.0243(15) 0.0182(13) 0.0253(14) 0.0010(10) 0.0063(11) 0.0008(10)
O3 0.0296(16) 0.0252(14) 0.0286(15) 0.0016(11) 0.0088(12) -0.0024(11)
O2 0.0249(15) 0.0278(14) 0.0250(14) -0.0009(10) 0.0127(11) -0.0025(10)
O9 0.049(3) 0.0169(19) 0.025(2) 0.000 0.0061(19) 0.000
O6 0.0290(16) 0.0227(13) 0.0250(14) -0.0010(10) 0.0086(11) -0.0041(11)
O10 0.0323(17) 0.0200(13) 0.0324(16) 0.0004(11) -0.0015(13) -0.0015(11)
O5 0.0410(19) 0.0405(17) 0.0271(15) -0.0004(12) 0.0147(14) 0.0095(13)
O12 0.057(3) 0.058(2) 0.037(2) -0.0052(16) 0.0222(18) -0.0033(17)
C34 0.0220(19) 0.0224(18) 0.0188(18) -0.0008(13) 0.0061(15) -0.0005(14)
C23 0.0186(18) 0.0175(16) 0.0182(17) 0.0013(12) 0.0094(14) 0.0004(13)
O4 0.051(2) 0.057(2) 0.091(3) -0.022(2) 0.051(2) -0.0210(18)
C33 0.035(3) 0.022(3) 0.015(2) 0.000 0.010(2) 0.000
C5 0.0235(19) 0.0159(15) 0.0147(16) -0.0005(12) 0.0085(14) -0.0005(13)
C3 0.024(2) 0.0200(17) 0.0155(17) 0.0031(12) 0.0080(15) 0.0000(13)
C13 0.0212(19) 0.0163(16) 0.0167(17) 0.0003(12) 0.0076(14) 0.0009(13)
C18 0.0187(18) 0.0178(16) 0.0165(17) 0.0016(12) 0.0076(14) 0.0008(12)
C4 0.0216(19) 0.0191(16) 0.0162(17) -0.0007(12) 0.0098(14) 0.0001(13)
C25 0.0201(18) 0.0161(15) 0.0170(16) 0.0002(12) 0.0091(14) 0.0017(12)
C17 0.0234(19) 0.0206(17) 0.0139(16) 0.0012(12) 0.0086(14) 0.0001(13)
C14 0.0209(19) 0.0183(16) 0.0171(17) 0.0000(12) 0.0086(14) 0.0021(13)
C10 0.0176(18) 0.0174(16) 0.0213(18) -0.0002(13) 0.0083(14) -0.0011(13)
C7 0.023(2) 0.0188(17) 0.0165(17) -0.0011(12) 0.0090(15) -0.0009(13)
C21 0.0229(19) 0.0192(16) 0.0137(16) -0.0007(12) 0.0066(14) -0.0004(13)
C15 0.0198(18) 0.0152(15) 0.0190(17) 0.0011(12) 0.0096(14) -0.0008(12)
C22 0.0223(19) 0.0170(17) 0.0211(18) 0.0002(13) 0.0104(15) 0.0011(13)
C24 0.0198(18) 0.0165(16) 0.0152(16) -0.0012(12) 0.0079(14) -0.0004(12)
C20 0.0196(18) 0.0169(16) 0.0231(18) -0.0014(13) 0.0089(15) -0.0004(13)
C35 0.0217(19) 0.0196(17) 0.0176(17) -0.0004(13) 0.0067(14) -0.0009(13)
C6 0.025(2) 0.0176(16) 0.0147(16) -0.0032(12) 0.0113(14) -0.0012(13)
C9 0.029(2) 0.0172(17) 0.0177(17) -0.0003(13) 0.0078(15) -0.0007(14)
C11 0.0232(19) 0.0208(17) 0.0221(18) 0.0020(13) 0.0115(15) 0.0004(14)
C8 0.0200(18) 0.0175(16) 0.0161(16) 0.0001(12) 0.0083(14) -0.0016(13)
C36 0.0196(19) 0.0223(18) 0.0221(18) 0.0000(14) 0.0053(15) -0.0003(14)
C27 0.024(2) 0.0227(18) 0.0182(17) 0.0036(13) 0.0049(15) 0.0014(14)
C19 0.028(2) 0.0226(18) 0.0166(17) -0.0024(13) 0.0077(15) 0.0020(14)
C16 0.025(2) 0.0165(16) 0.0156(16) -0.0002(12) 0.0110(14) -0.0007(13)
C12 0.024(2) 0.0227(18) 0.0170(17) -0.0005(13) 0.0061(15) -0.0021(14)
C26 0.029(2) 0.0174(17) 0.0247(19) 0.0062(13) 0.0116(16) 0.0055(14)
C31 0.027(2) 0.038(2) 0.028(2) 0.0027(16) 0.0120(17) 0.0011(17)
C29 0.032(2) 0.035(2) 0.0169(18) 0.0019(14) 0.0081(16) 0.0093(16)
C30 0.022(2) 0.047(2) 0.027(2) -0.0037(17) 0.0122(17) -0.0017(17)
C1 0.023(2) 0.021(2) 0.024(2) -0.0002(17) 0.010(2) -0.0002(15)
C28 0.036(2) 0.0251(19) 0.0204(18) 0.0022(14) 0.0095(16) 0.0024(15)
C2 0.020(2) 0.021(2) 0.025(2) 0.0033(17) 0.0123(18) -0.0001(16)
C32 0.029(2) 0.039(2) 0.047(3) 0.0019(19) 0.016(2) -0.0012(18)
C38 0.081(11) 0.039(11) 0.089(11) -0.012(10) 0.050(11) 0.010(13)
O11 0.091(8) 0.066(6) 0.096(7) 0.004(5) 0.062(6) -0.002(5)
C37 0.081(11) 0.039(11) 0.089(11) -0.012(10) 0.050(11) 0.010(13)
C1A 0.023(2) 0.021(2) 0.024(2) -0.0002(17) 0.010(2) -0.0002(15)
C2A 0.023(2) 0.021(2) 0.024(2) -0.0002(17) 0.010(2) -0.0002(15)

loop_
_atom_type_symbol
_atom_type_description
_atom_type_scat_dispersion_real
_atom_type_scat_dispersion_imag
_atom_type_scat_source
C C 0.0030 0.0010 'International Tables Vol C Tables 4.2.6.8 and 6.1.1.4'
H H 0.0000 0.0000 'International Tables Vol C Tables 4.2.6.8 and 6.1.1.4'
O O 0.0110 0.0060 'International Tables Vol C Tables 4.2.6.8 and 6.1.1.4'
Dy Dy -0.1892 4.4098 'International Tables Vol C Tables 4.2.6.8 and 6.1.1.4'
S S 0.1246 0.1234 'International Tables Vol C Tables 4.2.6.8 and 6.1.1.4'

loop_
_geom_angle_atom_site_label_1
_geom_angle_atom_site_label_2
_geom_angle_atom_site_label_3
_geom_angle
_geom_angle_site_symmetry_1
_geom_angle_site_symmetry_3
_geom_angle_publ_flag
O1 Dy1 O1 86.65(13) 2_655 . ?
O1 Dy1 O3 125.44(9) 2_655 2_655 ?
O1 Dy1 O3 83.41(9) . 2_655 ?
O1 Dy1 O3 83.41(9) 2_655 . ?
O1 Dy1 O3 125.45(9) . . ?
O3 Dy1 O3 142.71(13) 2_655 . ?
O1 Dy1 O7 148.82(9) 2_655 2_655 ?
O1 Dy1 O7 79.05(9) . 2_655 ?
O3 Dy1 O7 80.53(9) 2_655 2_655 ?
O3 Dy1 O7 82.65(9) . 2_655 ?
O1 Dy1 O7 79.05(9) 2_655 . ?
O1 Dy1 O7 148.82(9) . . ?
O3 Dy1 O7 82.65(9) 2_655 . ?
O3 Dy1 O7 80.53(9) . . ?
O7 Dy1 O7 125.55(12) 2_655 . ?
O1 Dy1 O2 70.57(9) 2_655 . ?
O1 Dy1 O2 62.92(9) . . ?
O3 Dy1 O2 142.89(9) 2_655 . ?
O3 Dy1 O2 63.18(9) . . ?
O7 Dy1 O2 78.25(9) 2_655 . ?
O7 Dy1 O2 134.36(9) . . ?
O1 Dy1 O2 62.92(9) 2_655 2_655 ?
O1 Dy1 O2 70.57(9) . 2_655 ?
O3 Dy1 O2 63.18(9) 2_655 2_655 ?
O3 Dy1 O2 142.89(9) . 2_655 ?
O7 Dy1 O2 134.36(9) 2_655 2_655 ?
O7 Dy1 O2 78.25(9) . 2_655 ?
O2 Dy1 O2 114.42(12) . 2_655 ?
O1 Dy1 O8 136.67(6) 2_655 . ?
O1 Dy1 O8 136.67(6) . . ?
O3 Dy1 O8 71.35(7) 2_655 . ?
O3 Dy1 O8 71.35(7) . . ?
O7 Dy1 O8 62.78(6) 2_655 . ?
O7 Dy1 O8 62.78(6) . . ?
O2 Dy1 O8 122.79(6) . . ?
O2 Dy1 O8 122.79(6) 2_655 . ?
C24 S17 C21 100.52(16) . . ?
C25 S19 C23 95.95(16) . . ?
C18 S12 C19 101.75(17) . . ?
C5 S2 C4 95.48(17) . . ?
C5 S7 C3 94.99(17) . . ?
C25 S18 C24 95.82(16) . . ?
C16 S14 C17 95.50(17) . . ?
C6 S6 C8 95.43(16) . . ?
C15 S15 C13 95.42(17) . . ?
C8 S5 C9 103.09(16) . . ?
C7 S4 C10 99.96(16) . . ?
C16 S11 C18 95.40(16) . . ?
C7 S3 C6 95.52(16) . . ?
C17 S13 C20 99.40(17) . . ?
C14 S9 C11 101.77(17) . . ?
C23 S20 C22 101.92(16) . . ?
C3 S8 C2 99.47(19) . . ?
C3 S8 C2A 102.9(8) . . ?
C15 S10 C14 95.46(16) . . ?
C1A S1 C4 102.2(8) . . ?
C4 S1 C1 103.07(18) . . ?
C13 S16 C12 100.61(17) . . ?
C35 O8 C35 119.4(4) 2_655 . ?
C35 O8 Dy1 120.28(19) 2_655 . ?
C35 O8 Dy1 120.28(19) . . ?
C26 O1 Dy1 130.6(2) . . ?
C36 O7 Dy1 129.3(2) . . ?
C32 O3 Dy1 128.8(3) . . ?
C31 O2 C27 119.5(3) . . ?
C31 O2 Dy1 118.3(2) . . ?
C27 O2 Dy1 119.0(2) . . ?
H2D O12 H2E 104.5 . . ?
C35 C34 C33 120.8(3) . . ?
C35 C34 H34 119.6 . . ?
C33 C34 H34 119.6 . . ?
C24 C23 S20 129.2(3) . . ?
C24 C23 S19 116.3(3) . . ?
S20 C23 S19 114.52(19) . . ?
O9 C33 C34 122.8(2) . . ?
O9 C33 C34 122.8(2) . 2_655 ?
C34 C33 C34 114.3(4) . 2_655 ?
C6 C5 S2 122.4(3) . . ?
C6 C5 S7 122.4(3) . . ?
S2 C5 S7 115.2(2) . . ?
C4 C3 S8 126.5(3) . . ?
C4 C3 S7 117.3(3) . . ?
S8 C3 S7 116.1(2) . . ?
C14 C13 S15 116.8(3) . . ?
C14 C13 S16 127.7(3) . . ?
S15 C13 S16 115.42(18) . . ?
C17 C18 S12 129.4(3) . . ?
C17 C18 S11 116.5(3) . . ?
S12 C18 S11 114.13(18) . . ?
C3 C4 S1 129.2(3) . . ?
C3 C4 S2 116.6(3) . . ?
S1 C4 S2 114.06(18) . . ?
C25 C25 S18 122.6(4) 7 . ?
C25 C25 S19 122.2(3) 7 . ?
S18 C25 S19 115.2(2) . . ?
C18 C17 S14 117.2(3) . . ?
C18 C17 S13 128.1(3) . . ?
S14 C17 S13 114.66(19) . . ?
C13 C14 S9 129.4(3) . . ?
C13 C14 S10 116.4(3) . . ?
S9 C14 S10 114.27(19) . . ?
C9 C10 S4 113.2(2) . . ?
C9 C10 H10A 108.9 . . ?
S4 C10 H10A 108.9 . . ?
C9 C10 H10B 108.9 . . ?
S4 C10 H10B 108.9 . . ?
H10A C10 H10B 107.8 . . ?
C8 C7 S3 117.6(3) . . ?
C8 C7 S4 127.6(3) . . ?
S3 C7 S4 114.76(18) . . ?
C22 C21 S17 113.7(2) . . ?
C22 C21 H21A 108.8 . . ?
S17 C21 H21A 108.8 . . ?
C22 C21 H21B 108.8 . . ?
S17 C21 H21B 108.8 . . ?
H21A C21 H21B 107.7 . . ?
C16 C15 S10 123.4(3) . . ?
C16 C15 S15 121.2(3) . . ?
S10 C15 S15 115.4(2) . . ?
C21 C22 S20 112.9(2) . . ?
C21 C22 H22A 109.0 . . ?
S20 C22 H22A 109.0 . . ?
C21 C22 H22B 109.0 . . ?
S20 C22 H22B 109.0 . . ?
H22A C22 H22B 107.8 . . ?
C23 C24 S18 116.8(3) . . ?
C23 C24 S17 127.8(3) . . ?
S18 C24 S17 115.48(18) . . ?
C19 C20 S13 113.5(2) . . ?
C19 C20 H20A 108.9 . . ?
S13 C20 H20A 108.9 . . ?
C19 C20 H20B 108.9 . . ?
S13 C20 H20B 108.9 . . ?
H20A C20 H20B 107.7 . . ?
C34 C35 O8 122.3(3) . . ?
C34 C35 C36 126.7(3) . . ?
O8 C35 C36 110.9(3) . . ?
C5 C6 S3 122.1(3) . . ?
C5 C6 S6 123.3(3) . . ?
S3 C6 S6 114.5(2) . . ?
C10 C9 S5 114.3(2) . . ?
C10 C9 H9A 108.7 . . ?
S5 C9 H9A 108.7 . . ?
C10 C9 H9B 108.7 . . ?
S5 C9 H9B 108.7 . . ?
H9A C9 H9B 107.6 . . ?
C12 C11 S9 113.6(3) . . ?
C12 C11 H11A 108.9 . . ?
S9 C11 H11A 108.9 . . ?
C12 C11 H11B 108.9 . . ?
S9 C11 H11B 108.9 . . ?
H11A C11 H11B 107.7 . . ?
C7 C8 S5 129.0(3) . . ?
C7 C8 S6 116.6(3) . . ?
S5 C8 S6 114.37(18) . . ?
O10 C36 O7 127.1(3) . . ?
O10 C36 C35 117.0(3) . . ?
O7 C36 C35 116.0(3) . . ?
C28 C27 O2 122.0(4) . . ?
C28 C27 C26 127.7(4) . . ?
O2 C27 C26 110.3(3) . . ?
C20 C19 S12 114.2(2) . . ?
C20 C19 H19A 108.7 . . ?
S12 C19 H19A 108.7 . . ?
C20 C19 H19B 108.7 . . ?
S12 C19 H19B 108.7 . . ?
H19A C19 H19B 107.6 . . ?
C15 C16 S11 123.6(3) . . ?
C15 C16 S14 121.2(3) . . ?
S11 C16 S14 115.1(2) . . ?
C11 C12 S16 113.5(2) . . ?
C11 C12 H12A 108.9 . . ?
S16 C12 H12A 108.9 . . ?
C11 C12 H12B 108.9 . . ?
S16 C12 H12B 108.9 . . ?
H12A C12 H12B 107.7 . . ?
O6 C26 O1 126.5(4) . . ?
O6 C26 C27 119.3(3) . . ?
O1 C26 C27 114.2(3) . . ?
C30 C31 O2 121.7(4) . . ?
C30 C31 C32 127.2(4) . . ?
O2 C31 C32 111.0(3) . . ?
O5 C29 C30 122.4(4) . . ?
O5 C29 C28 123.0(4) . . ?
C30 C29 C28 114.5(3) . . ?
C31 C30 C29 121.4(4) . . ?
C31 C30 H30 119.3 . . ?
C29 C30 H30 119.3 . . ?
C2 C1 S1 114.4(3) . . ?
C2 C1 H1A 108.7 . . ?
S1 C1 H1A 108.7 . . ?
C2 C1 H1B 108.7 . . ?
S1 C1 H1B 108.7 . . ?
H1A C1 H1B 107.6 . . ?
C27 C28 C29 120.6(4) . . ?
C27 C28 H28 119.7 . . ?
C29 C28 H28 119.7 . . ?
C1 C2 S8 111.8(3) . . ?
C1 C2 H2A 109.3 . . ?
S8 C2 H2A 109.3 . . ?
C1 C2 H2B 109.3 . . ?
S8 C2 H2B 109.3 . . ?
H2A C2 H2B 107.9 . . ?
O4 C32 O3 127.2(4) . . ?
O4 C32 C31 117.8(4) . . ?
O3 C32 C31 115.0(4) . . ?
O11 C38 C37 105(2) . . ?
O11 C38 H38A 110.8 . . ?
C37 C38 H38A 110.8 . . ?
O11 C38 H38B 110.8 . . ?
C37 C38 H38B 110.8 . . ?
H38A C38 H38B 108.9 . . ?
C38 O11 H4 109.5 . . ?
C38 C37 H37A 109.5 . . ?
C38 C37 H37B 109.5 . . ?
H37A C37 H37B 109.5 . . ?
C38 C37 H37C 109.5 . . ?
H37A C37 H37C 109.5 . . ?
H37B C37 H37C 109.5 . . ?
C2A C1A S1 110.2(18) . . ?
C2A C1A H1A1 109.6 . . ?
S1 C1A H1A1 109.6 . . ?
C2A C1A H1A2 109.6 . . ?
S1 C1A H1A2 109.6 . . ?
H1A1 C1A H1A2 108.1 . . ?
C1A C2A S8 116.9(18) . . ?
C1A C2A H2A1 108.1 . . ?
S8 C2A H2A1 108.1 . . ?
C1A C2A H2A2 108.1 . . ?
S8 C2A H2A2 108.1 . . ?
H2A1 C2A H2A2 107.3 . . ?

loop_
_geom_bond_atom_site_label_1
_geom_bond_atom_site_label_2
_geom_bond_distance
_geom_bond_site_symmetry_2
_geom_bond_publ_flag
Dy1 O1 2.326(3) 2_655 ?
Dy1 O1 2.327(3) . ?
Dy1 O3 2.335(3) 2_655 ?
Dy1 O3 2.335(3) . ?
Dy1 O7 2.360(3) 2_655 ?
Dy1 O7 2.360(3) . ?
Dy1 O2 2.562(3) . ?
Dy1 O2 2.562(3) 2_655 ?
Dy1 O8 2.578(3) . ?
S17 C24 1.759(4) . ?
S17 C21 1.819(3) . ?
S19 C25 1.740(3) . ?
S19 C23 1.756(4) . ?
S12 C18 1.754(4) . ?
S12 C19 1.824(4) . ?
S2 C5 1.746(4) . ?
S2 C4 1.770(4) . ?
S7 C5 1.759(3) . ?
S7 C3 1.765(4) . ?
S18 C25 1.735(3) . ?
S18 C24 1.756(4) . ?
S14 C16 1.748(4) . ?
S14 C17 1.753(4) . ?
S6 C6 1.761(4) . ?
S6 C8 1.767(4) . ?
S15 C15 1.739(3) . ?
S15 C13 1.759(4) . ?
S5 C8 1.759(4) . ?
S5 C9 1.823(4) . ?
S4 C7 1.760(4) . ?
S4 C10 1.822(4) . ?
S11 C16 1.742(4) . ?
S11 C18 1.768(4) . ?
S3 C7 1.753(4) . ?
S3 C6 1.755(3) . ?
S13 C17 1.754(4) . ?
S13 C20 1.818(4) . ?
S9 C14 1.755(4) . ?
S9 C11 1.829(4) . ?
S20 C23 1.748(4) . ?
S20 C22 1.821(4) . ?
S8 C3 1.761(4) . ?
S8 C2 1.812(4) . ?
S8 C2A 1.86(2) . ?
S10 C15 1.738(3) . ?
S10 C14 1.763(4) . ?
S1 C1A 1.74(2) . ?
S1 C4 1.762(4) . ?
S1 C1 1.827(5) . ?
S16 C13 1.759(4) . ?
S16 C12 1.822(4) . ?
O8 C35 1.369(4) 2_655 ?
O8 C35 1.369(4) . ?
O1 C26 1.289(4) . ?
O7 C36 1.270(4) . ?
O3 C32 1.284(6) . ?
O2 C31 1.361(5) . ?
O2 C27 1.387(4) . ?
O9 C33 1.235(6) . ?
O6 C26 1.227(5) . ?
O10 C36 1.244(4) . ?
O5 C29 1.245(5) . ?
O12 H2D 0.8496 . ?
O12 H2E 0.8501 . ?
C34 C35 1.339(5) . ?
C34 C33 1.464(4) . ?
C34 H34 0.9500 . ?
C23 C24 1.366(5) . ?
O4 C32 1.235(6) . ?
C33 C34 1.464(4) 2_655 ?
C5 C6 1.366(5) . ?
C3 C4 1.354(5) . ?
C13 C14 1.363(5) . ?
C18 C17 1.355(5) . ?
C25 C25 1.383(7) 7 ?
C10 C9 1.526(5) . ?
C10 H10A 0.9900 . ?
C10 H10B 0.9900 . ?
C7 C8 1.354(5) . ?
C21 C22 1.526(5) . ?
C21 H21A 0.9900 . ?
C21 H21B 0.9900 . ?
C15 C16 1.381(5) . ?
C22 H22A 0.9900 . ?
C22 H22B 0.9900 . ?
C20 C19 1.511(5) . ?
C20 H20A 0.9900 . ?
C20 H20B 0.9900 . ?
C35 C36 1.528(5) . ?
C9 H9A 0.9900 . ?
C9 H9B 0.9900 . ?
C11 C12 1.518(5) . ?
C11 H11A 0.9900 . ?
C11 H11B 0.9900 . ?
C27 C28 1.341(5) . ?
C27 C26 1.519(5) . ?
C19 H19A 0.9900 . ?
C19 H19B 0.9900 . ?
C12 H12A 0.9900 . ?
C12 H12B 0.9900 . ?
C31 C30 1.343(6) . ?
C31 C32 1.526(6) . ?
C29 C30 1.456(6) . ?
C29 C28 1.456(6) . ?
C30 H30 0.9500 . ?
C1 C2 1.532(6) . ?
C1 H1A 0.9900 . ?
C1 H1B 0.9900 . ?
C28 H28 0.9500 . ?
C2 H2A 0.9900 . ?
C2 H2B 0.9900 . ?
C38 O11 1.45(5) . ?
C38 C37 1.537(12) . ?
C38 H38A 0.9900 . ?
C38 H38B 0.9900 . ?
O11 H4 0.8400 . ?
C37 H37A 0.9800 . ?
C37 H37B 0.9800 . ?
C37 H37C 0.9800 . ?
C1A C2A 1.59(4) . ?
C1A H1A1 0.9900 . ?
C1A H1A2 0.9900 . ?
C2A H2A1 0.9900 . ?
C2A H2A2 0.9900 . ?
